data_7101446
loop_
_publ_author_name
'T. Don Tilley'
'Rory Waterman'

_publ_section_title
;
Terminal stibinidene ligands. Generation of
CpCp*Hf=Sb(dmp) and trapping reactions with PMe3 and 2-butyne
;
_journal_issue 38
_journal_name_full 'Chemical Communications'
_journal_paper_doi 10.1039/b609773a
_journal_year 2006
_chemical_formula_sum 'C43 H51 Hf Sb'
_chemical_formula_weight 868.08
_chemical_name_systematic
;
?
;
_space_group_IT_number 14
_symmetry_cell_setting monoclinic
_symmetry_space_group_name_Hall '-P 2yn'
_symmetry_space_group_name_H-M 'P 1 21/n 1'
_atom_sites_solution_hydrogens geom
_atom_sites_solution_primary direct
_atom_sites_solution_secondary difmap
_audit_creation_method SHELXL-97
_cell_angle_alpha 90.00
_cell_angle_beta 93.4040(10)
_cell_angle_gamma 90.00
_cell_formula_units_Z 4
_cell_length_a 12.0456(10)
_cell_length_b 16.5002(13)
_cell_length_c 18.0752(14)
_cell_measurement_temperature 123(2)
_cell_volume 3586.2(5)
_computing_cell_refinement 'Bruker SMART'
_computing_data_collection 'Bruker SMART'
_computing_data_reduction 'Bruker SHELXTL'
_computing_molecular_graphics 'Bruker SHELXTL'
_computing_publication_material 'Bruker SHELXTL'
_computing_structure_refinement 'SHELXL-97 (Sheldrick, 1997)'
_computing_structure_solution 'SHELXS-97 (Sheldrick, 1990)'
_diffrn_ambient_temperature 123(2)
_diffrn_measured_fraction_theta_full 0.991
_diffrn_measured_fraction_theta_max 0.991
_diffrn_measurement_device_type 'CCD area detector'
_diffrn_measurement_method 'phi and omega scans'
_diffrn_radiation_monochromator graphite
_diffrn_radiation_source 'fine-focus sealed tube'
_diffrn_radiation_type MoK\a
_diffrn_radiation_wavelength 0.71073
_diffrn_reflns_av_R_equivalents 0.0331
_diffrn_reflns_av_sigmaI/netI 0.0339
_diffrn_reflns_limit_h_max 14
_diffrn_reflns_limit_h_min -7
_diffrn_reflns_limit_k_max 19
_diffrn_reflns_limit_k_min -17
_diffrn_reflns_limit_l_max 18
_diffrn_reflns_limit_l_min -21
_diffrn_reflns_number 15986
_diffrn_reflns_theta_full 24.73
_diffrn_reflns_theta_max 24.73
_diffrn_reflns_theta_min 3.15
_exptl_absorpt_coefficient_mu 3.675
_exptl_absorpt_correction_T_max 0.5909
_exptl_absorpt_correction_T_min 0.5269
_exptl_absorpt_correction_type empirical
_exptl_absorpt_process_details 'SHELXL-97 (Sheldrick, 1997)'
_exptl_crystal_colour red-yellow
_exptl_crystal_density_diffrn 1.608
_exptl_crystal_density_method 'not measured'
_exptl_crystal_description block
_exptl_crystal_F_000 1728
_exptl_crystal_size_max 0.20
_exptl_crystal_size_mid 0.18
_exptl_crystal_size_min 0.16
_refine_diff_density_max 0.962
_refine_diff_density_min -1.267
_refine_diff_density_rms 0.111
_refine_ls_extinction_method none
_refine_ls_goodness_of_fit_ref 1.233
_refine_ls_hydrogen_treatment constr
_refine_ls_matrix_type full
_refine_ls_number_parameters 406
_refine_ls_number_reflns 6075
_refine_ls_number_restraints 0
_refine_ls_restrained_S_all 1.233
_refine_ls_R_factor_all 0.0417
_refine_ls_R_factor_gt 0.0364
_refine_ls_shift/su_max 0.001
_refine_ls_shift/su_mean 0.000
_refine_ls_structure_factor_coef Fsqd
_refine_ls_weighting_details 'calc w=1/[\s^2^(Fo^2^)+(0.0115P)^2^+12.6386P] where P=(Fo^2^+2Fc^2^)/3'
_refine_ls_weighting_scheme calc
_refine_ls_wR_factor_gt 0.0667
_refine_ls_wR_factor_ref 0.0682
_reflns_number_gt 5619
_reflns_number_total 6075
_reflns_threshold_expression >2sigma(I)
_cod_data_source_file b609773a.txt
_cod_depositor_comments
;
The following automatic conversions were performed:
'_symmetry_cell_setting' value 'Monoclinic' changed to 'monoclinic'
according to '/home/saulius/struct/CIF-dictionaries/cif_core.dic'
dictionary named 'cif_core.dic' version 2.4.1 from 2010-06-29.

Automatic conversion script
Id: cif_fix_enum 1527 2010-12-29 10:47:43Z saulius 
;
_cod_original_sg_symbol_H-M P2(1)/n
_cod_database_code 7101446

loop_
_symmetry_equiv_pos_as_xyz
'x, y, z'
'-x+1/2, y+1/2, -z+1/2'
'-x, -y, -z'
'x-1/2, -y-1/2, z-1/2'

loop_
_atom_site_label
_atom_site_type_symbol
_atom_site_fract_x
_atom_site_fract_y
_atom_site_fract_z
_atom_site_U_iso_or_equiv
_atom_site_adp_type
_atom_site_occupancy
_atom_site_symmetry_multiplicity
_atom_site_calc_flag
_atom_site_refinement_flags
Hf Hf 0.118638(17) 0.866584(12) 0.298809(12) 0.01538(7) Uani 1 1 d .
Sb Sb 0.02042(3) 0.88435(2) 0.152301(19) 0.01743(9) Uani 1 1 d .
C54 C 0.0685(5) 1.0129(3) 0.3270(3) 0.0225(12) Uani 1 1 d .
C44 C 0.1569(5) 0.7241(3) 0.2594(3) 0.0254(13) Uani 1 1 d .
H44A H 0.1479 0.7026 0.2077 0.030 Uiso 1 1 calc R
C53 C 0.1355(5) 0.9834(3) 0.3887(3) 0.0241(13) Uani 1 1 d .
C43 C 0.0769(5) 0.7200(3) 0.3133(3) 0.0273(13) Uani 1 1 d .
H43A H 0.0015 0.6948 0.3058 0.033 Uiso 1 1 calc R
C321 C 0.2031(4) 0.8159(3) 0.0111(3) 0.0187(11) Uani 1 1 d .
C325 C 0.3964(5) 0.8517(3) 0.0039(3) 0.0231(12) Uani 1 1 d .
H32A H 0.4720 0.8442 0.0206 0.028 Uiso 1 1 calc R
C35 C -0.0638(4) 0.6517(3) 0.0394(3) 0.0236(12) Uani 1 1 d .
H35A H -0.1257 0.6162 0.0405 0.028 Uiso 1 1 calc R
C34 C 0.0201(5) 0.6340(3) -0.0058(3) 0.0283(13) Uani 1 1 d .
H34A H 0.0182 0.5855 -0.0342 0.034 Uiso 1 1 calc R
C11 C 0.3637(5) 0.9646(4) 0.2560(4) 0.0324(14) Uani 1 1 d .
H11A H 0.3922 0.9832 0.2092 0.049 Uiso 1 1 calc R
H11B H 0.4154 0.9251 0.2793 0.049 Uiso 1 1 calc R
H11C H 0.3565 1.0110 0.2892 0.049 Uiso 1 1 calc R
C365 C -0.3162(5) 0.8159(3) 0.1615(3) 0.0269(13) Uani 1 1 d .
H36A H -0.3668 0.8589 0.1500 0.032 Uiso 1 1 calc R
C2 C 0.1945(4) 0.9327(3) 0.1754(3) 0.0215(12) Uani 1 1 d .
C521 C 0.1051(5) 0.8878(4) 0.4996(3) 0.0346(15) Uani 1 1 d .
H52A H 0.0762 0.9229 0.5378 0.052 Uiso 1 1 calc R
H52B H 0.1862 0.8844 0.5068 0.052 Uiso 1 1 calc R
H52C H 0.0730 0.8335 0.5034 0.052 Uiso 1 1 calc R
C31 C 0.0321(4) 0.7748(3) 0.0835(3) 0.0167(11) Uani 1 1 d .
C541 C 0.0946(5) 1.0826(3) 0.2773(3) 0.0293(14) Uani 1 1 d .
H54A H 0.0682 1.1332 0.2985 0.044 Uiso 1 1 calc R
H54B H 0.0576 1.0741 0.2282 0.044 Uiso 1 1 calc R
H54C H 0.1752 1.0857 0.2728 0.044 Uiso 1 1 calc R
C326 C 0.3147(5) 0.8060(3) 0.0357(3) 0.0215(12) Uani 1 1 d .
C551 C -0.1346(5) 0.9892(4) 0.2754(3) 0.0302(14) Uani 1 1 d .
H55A H -0.1766 1.0313 0.2998 0.045 Uiso 1 1 calc R
H55B H -0.1809 0.9407 0.2683 0.045 Uiso 1 1 calc R
H55C H -0.1133 1.0091 0.2271 0.045 Uiso 1 1 calc R
C322 C 0.1746(5) 0.8738(3) -0.0437(3) 0.0242(12) Uani 1 1 d .
C364 C -0.3284(5) 0.7714(4) 0.2247(3) 0.0304(14) Uani 1 1 d .
C21 C 0.2320(5) 0.9884(3) 0.1143(3) 0.0273(13) Uani 1 1 d .
H21A H 0.2576 0.9556 0.0734 0.041 Uiso 1 1 calc R
H21B H 0.2930 1.0229 0.1341 0.041 Uiso 1 1 calc R
H21C H 0.1696 1.0225 0.0961 0.041 Uiso 1 1 calc R
C52 C 0.0741(5) 0.9224(3) 0.4243(3) 0.0242(12) Uani 1 1 d .
C33 C 0.1079(5) 0.6878(3) -0.0094(3) 0.0242(13) Uani 1 1 d .
H33A H 0.1658 0.6761 -0.0413 0.029 Uiso 1 1 calc R
C362 C -0.1742(4) 0.6866(3) 0.1912(3) 0.0235(12) Uani 1 1 d .
C366 C -0.2324(4) 0.8005(3) 0.1135(3) 0.0222(12) Uani 1 1 d .
C42 C 0.1265(5) 0.7443(3) 0.3812(3) 0.0287(14) Uani 1 1 d .
H42A H 0.0931 0.7396 0.4304 0.034 Uiso 1 1 calc R
C369 C -0.2276(5) 0.8499(3) 0.0433(3) 0.0258(13) Uani 1 1 d .
H36B H -0.2869 0.8906 0.0415 0.039 Uiso 1 1 calc R
H36C H -0.2374 0.8141 0.0002 0.039 Uiso 1 1 calc R
H36D H -0.1553 0.8771 0.0428 0.039 Uiso 1 1 calc R
C1 C 0.2510(4) 0.9254(3) 0.2408(3) 0.0213(12) Uani 1 1 d .
C531 C 0.2462(5) 1.0158(4) 0.4185(3) 0.0333(15) Uani 1 1 d .
H53A H 0.2342 1.0610 0.4523 0.050 Uiso 1 1 calc R
H53B H 0.2887 1.0349 0.3773 0.050 Uiso 1 1 calc R
H53C H 0.2877 0.9728 0.4452 0.050 Uiso 1 1 calc R
C361 C -0.1569(4) 0.7372(3) 0.1307(3) 0.0207(12) Uani 1 1 d .
C329 C 0.3480(5) 0.7467(3) 0.0963(3) 0.0259(13) Uani 1 1 d .
H32B H 0.4290 0.7480 0.1058 0.039 Uiso 1 1 calc R
H32C H 0.3248 0.6920 0.0809 0.039 Uiso 1 1 calc R
H32D H 0.3120 0.7615 0.1415 0.039 Uiso 1 1 calc R
C32 C 0.1136(4) 0.7584(3) 0.0325(3) 0.0189(11) Uani 1 1 d .
C45 C 0.2561(5) 0.7529(3) 0.2947(3) 0.0248(13) Uani 1 1 d .
H45A H 0.3299 0.7556 0.2722 0.030 Uiso 1 1 calc R
C41 C 0.2372(5) 0.7679(3) 0.3692(3) 0.0277(14) Uani 1 1 d .
H41A H 0.2957 0.7816 0.4088 0.033 Uiso 1 1 calc R
C55 C -0.0315(5) 0.9686(3) 0.3229(3) 0.0220(12) Uani 1 1 d .
C36 C -0.0604(4) 0.7214(3) 0.0842(3) 0.0196(12) Uani 1 1 d .
C367 C -0.1063(5) 0.6097(3) 0.2054(3) 0.0320(14) Uani 1 1 d .
H36E H -0.1305 0.5827 0.2500 0.048 Uiso 1 1 calc R
H36F H -0.0273 0.6237 0.2125 0.048 Uiso 1 1 calc R
H36G H -0.1172 0.5732 0.1628 0.048 Uiso 1 1 calc R
C324 C 0.3703(5) 0.9083(3) -0.0520(3) 0.0274(13) Uani 1 1 d .
C51 C -0.0289(5) 0.9120(3) 0.3822(3) 0.0217(12) Uani 1 1 d .
C327 C 0.0548(5) 0.8873(4) -0.0700(3) 0.0311(14) Uani 1 1 d .
H32E H 0.0508 0.9295 -0.1082 0.047 Uiso 1 1 calc R
H32F H 0.0123 0.9045 -0.0281 0.047 Uiso 1 1 calc R
H32G H 0.0235 0.8368 -0.0906 0.047 Uiso 1 1 calc R
C511 C -0.1238(5) 0.8575(4) 0.3998(3) 0.0324(14) Uani 1 1 d .
H51A H -0.1724 0.8859 0.4329 0.049 Uiso 1 1 calc R
H51B H -0.0946 0.8083 0.4242 0.049 Uiso 1 1 calc R
H51C H -0.1664 0.8430 0.3539 0.049 Uiso 1 1 calc R
C328 C 0.4602(5) 0.9562(4) -0.0866(3) 0.0352(15) Uani 1 1 d .
H32H H 0.4266 0.9926 -0.1245 0.053 Uiso 1 1 calc R
H32I H 0.5115 0.9190 -0.1095 0.053 Uiso 1 1 calc R
H32J H 0.5011 0.9882 -0.0483 0.053 Uiso 1 1 calc R
C323 C 0.2591(5) 0.9189(3) -0.0737(3) 0.0253(13) Uani 1 1 d .
H32K H 0.2396 0.9585 -0.1103 0.030 Uiso 1 1 calc R
C363 C -0.2590(5) 0.7054(4) 0.2377(3) 0.0315(14) Uani 1 1 d .
H36H H -0.2694 0.6719 0.2795 0.038 Uiso 1 1 calc R
C368 C -0.4176(6) 0.7921(4) 0.2768(4) 0.0449(18) Uani 1 1 d .
H36I H -0.4579 0.8405 0.2588 0.067 Uiso 1 1 calc R
H36J H -0.3832 0.8028 0.3264 0.067 Uiso 1 1 calc R
H36K H -0.4695 0.7466 0.2792 0.067 Uiso 1 1 calc R

loop_
_atom_site_aniso_label
_atom_site_aniso_U_11
_atom_site_aniso_U_22
_atom_site_aniso_U_33
_atom_site_aniso_U_23
_atom_site_aniso_U_13
_atom_site_aniso_U_12
Hf 0.01433(11) 0.01541(11) 0.01637(11) 0.00124(9) 0.00059(8) -0.00052(9)
Sb 0.01889(19) 0.01534(17) 0.01786(18) -0.00036(14) -0.00071(14) 0.00059(14)
C54 0.029(3) 0.021(3) 0.018(3) -0.004(2) 0.004(2) 0.004(2)
C44 0.029(3) 0.018(3) 0.029(3) 0.004(2) -0.001(3) 0.005(2)
C53 0.023(3) 0.024(3) 0.025(3) -0.007(2) -0.001(2) 0.003(2)
C43 0.025(3) 0.021(3) 0.036(4) 0.006(2) -0.001(3) -0.002(2)
C321 0.022(3) 0.019(3) 0.015(3) -0.004(2) 0.004(2) -0.001(2)
C325 0.019(3) 0.026(3) 0.025(3) -0.007(2) 0.005(2) -0.002(2)
C35 0.018(3) 0.021(3) 0.031(3) -0.005(2) -0.004(2) -0.004(2)
C34 0.029(3) 0.024(3) 0.032(3) -0.007(3) -0.001(3) 0.000(3)
C11 0.026(3) 0.032(3) 0.039(4) 0.002(3) 0.002(3) -0.005(3)
C365 0.017(3) 0.028(3) 0.036(4) -0.006(3) -0.003(3) 0.000(2)
C2 0.021(3) 0.018(3) 0.026(3) -0.006(2) 0.009(2) -0.004(2)
C521 0.040(4) 0.043(4) 0.020(3) 0.003(3) 0.001(3) 0.002(3)
C31 0.017(3) 0.015(3) 0.017(3) 0.002(2) -0.004(2) 0.002(2)
C541 0.038(4) 0.022(3) 0.027(3) 0.003(2) 0.001(3) -0.001(3)
C326 0.022(3) 0.024(3) 0.018(3) -0.003(2) 0.004(2) -0.003(2)
C551 0.018(3) 0.039(4) 0.033(4) -0.001(3) 0.000(3) 0.012(3)
C322 0.029(3) 0.021(3) 0.023(3) -0.003(2) 0.002(2) 0.001(2)
C364 0.017(3) 0.039(4) 0.035(4) -0.010(3) 0.004(3) -0.006(3)
C21 0.033(3) 0.023(3) 0.026(3) -0.001(2) 0.005(3) -0.006(3)
C52 0.029(3) 0.025(3) 0.018(3) -0.002(2) 0.002(2) 0.004(2)
C33 0.017(3) 0.027(3) 0.028(3) -0.004(2) 0.001(2) 0.002(2)
C362 0.015(3) 0.028(3) 0.027(3) -0.001(2) -0.006(2) -0.006(2)
C366 0.016(3) 0.021(3) 0.028(3) -0.007(2) -0.003(2) -0.006(2)
C42 0.036(4) 0.026(3) 0.025(3) 0.011(2) 0.005(3) 0.004(3)
C369 0.022(3) 0.030(3) 0.025(3) -0.002(2) -0.007(2) 0.005(2)
C1 0.020(3) 0.019(3) 0.025(3) -0.003(2) 0.002(2) -0.002(2)
C531 0.030(4) 0.036(3) 0.033(4) -0.007(3) -0.008(3) -0.003(3)
C361 0.019(3) 0.019(3) 0.024(3) -0.004(2) -0.002(2) -0.007(2)
C329 0.023(3) 0.030(3) 0.024(3) 0.002(2) 0.001(3) 0.000(2)
C32 0.016(3) 0.022(3) 0.018(3) 0.005(2) -0.002(2) 0.002(2)
C45 0.021(3) 0.023(3) 0.030(3) 0.004(2) 0.002(3) 0.006(2)
C41 0.028(3) 0.024(3) 0.030(3) 0.003(2) -0.010(3) 0.004(3)
C55 0.023(3) 0.025(3) 0.018(3) -0.002(2) 0.001(2) 0.006(2)
C36 0.017(3) 0.021(3) 0.020(3) 0.000(2) -0.004(2) 0.003(2)
C367 0.028(3) 0.032(3) 0.036(4) 0.005(3) -0.003(3) -0.009(3)
C324 0.041(4) 0.023(3) 0.019(3) -0.010(2) 0.012(3) -0.007(3)
C51 0.023(3) 0.022(3) 0.021(3) -0.001(2) 0.008(2) 0.002(2)
C327 0.035(3) 0.031(3) 0.028(3) 0.005(3) -0.001(3) 0.007(3)
C511 0.021(3) 0.037(4) 0.040(4) 0.001(3) 0.014(3) 0.000(3)
C328 0.045(4) 0.035(4) 0.027(3) -0.006(3) 0.014(3) -0.015(3)
C323 0.037(4) 0.023(3) 0.016(3) 0.000(2) 0.004(3) 0.000(3)
C363 0.027(3) 0.039(4) 0.028(3) 0.002(3) -0.001(3) -0.014(3)
C368 0.036(4) 0.058(5) 0.042(4) -0.008(3) 0.018(3) 0.000(3)

loop_
_atom_type_symbol
_atom_type_description
_atom_type_scat_dispersion_real
_atom_type_scat_dispersion_imag
_atom_type_scat_source
C C 0.0033 0.0016 'International Tables Vol C Tables 4.2.6.8 and 6.1.1.4'
H H 0.0000 0.0000 'International Tables Vol C Tables 4.2.6.8 and 6.1.1.4'
Sb Sb -0.5866 1.5461 'International Tables Vol C Tables 4.2.6.8 and 6.1.1.4'
Hf Hf -0.5830 6.1852 'International Tables Vol C Tables 4.2.6.8 and 6.1.1.4'

loop_
_geom_angle_atom_site_label_1
_geom_angle_atom_site_label_2
_geom_angle_atom_site_label_3
_geom_angle
C1 Hf C41 97.1(2)
C1 Hf C43 129.8(2)
C41 Hf C43 54.47(19)
C1 Hf C42 129.8(2)
C41 Hf C42 33.13(19)
C43 Hf C42 32.35(19)
C1 Hf C45 79.42(19)
C41 Hf C45 32.69(19)
C43 Hf C45 54.09(19)
C42 Hf C45 54.08(19)
C1 Hf C44 97.39(19)
C41 Hf C44 54.37(19)
C43 Hf C44 32.85(19)
C42 Hf C44 54.04(19)
C45 Hf C44 32.53(18)
C1 Hf C51 135.80(18)
C41 Hf C51 107.22(19)
C43 Hf C51 94.15(19)
C42 Hf C51 83.51(18)
C45 Hf C51 137.17(18)
C44 Hf C51 126.80(18)
C1 Hf C53 86.35(19)
C41 Hf C53 98.65(19)
C43 Hf C53 133.20(19)
C42 Hf C53 103.53(19)
C45 Hf C53 124.28(18)
C44 Hf C53 152.99(18)
C51 Hf C53 54.39(18)
C1 Hf C55 109.68(19)
C41 Hf C55 138.45(19)
C43 Hf C55 118.55(19)
C42 Hf C55 115.82(19)
C45 Hf C55 169.86(18)
C44 Hf C55 144.97(18)
C51 Hf C55 32.71(17)
C53 Hf C55 53.90(18)
C1 Hf C52 117.82(19)
C41 Hf C52 85.74(19)
C43 Hf C52 101.79(19)
C42 Hf C52 76.33(18)
C45 Hf C52 118.29(18)
C44 Hf C52 130.35(18)
C51 Hf C52 32.82(18)
C53 Hf C52 32.73(18)
C55 Hf C52 53.97(17)
C1 Hf C54 82.14(19)
C41 Hf C54 131.21(18)
C43 Hf C54 148.07(19)
C42 Hf C54 130.18(18)
C45 Hf C54 151.65(19)
C44 Hf C54 174.42(18)
C51 Hf C54 54.02(17)
C53 Hf C54 32.59(17)
C55 Hf C54 32.22(18)
C52 Hf C54 53.93(17)
C1 Hf C2 29.50(18)
C41 Hf C2 118.69(19)
C43 Hf C2 124.22(18)
C42 Hf C2 144.72(18)
C45 Hf C2 91.25(17)
C44 Hf C2 93.88(17)
C51 Hf C2 131.54(17)
C53 Hf C2 101.87(17)
C55 Hf C2 98.89(17)
C52 Hf C2 133.98(17)
C54 Hf C2 82.96(16)
C31 Sb C2 107.74(19)
C31 Sb Hf 113.78(13)
C2 Sb Hf 62.30(14)
C55 C54 C53 107.8(5)
C55 C54 C541 125.1(5)
C53 C54 C541 127.0(5)
C55 C54 Hf 73.1(3)
C53 C54 Hf 72.7(3)
C541 C54 Hf 123.0(4)
C45 C44 C43 107.5(5)
C45 C44 Hf 73.7(3)
C43 C44 Hf 72.8(3)
C54 C53 C52 108.1(5)
C54 C53 C531 127.4(5)
C52 C53 C531 124.1(5)
C54 C53 Hf 74.8(3)
C52 C53 Hf 74.2(3)
C531 C53 Hf 122.5(4)
C42 C43 C44 108.6(5)
C42 C43 Hf 74.6(3)
C44 C43 Hf 74.3(3)
C326 C321 C322 119.6(5)
C326 C321 C32 122.3(5)
C322 C321 C32 117.5(5)
C326 C325 C324 121.8(5)
C34 C35 C36 121.5(5)
C35 C34 C33 118.9(5)
C364 C365 C366 122.5(5)
C1 C2 C21 122.6(5)
C1 C2 Sb 123.4(4)
C21 C2 Sb 113.0(4)
C1 C2 Hf 53.8(3)
C21 C2 Hf 166.9(4)
Sb C2 Hf 69.69(14)
C32 C31 C36 117.6(5)
C32 C31 Sb 126.6(4)
C36 C31 Sb 115.2(4)
C325 C326 C321 119.7(5)
C325 C326 C329 119.3(5)
C321 C326 C329 121.1(5)
C323 C322 C321 118.9(5)
C323 C322 C327 120.3(5)
C321 C322 C327 120.8(5)
C365 C364 C363 117.9(6)
C365 C364 C368 120.9(6)
C363 C364 C368 121.1(6)
C53 C52 C51 107.6(5)
C53 C52 C521 124.8(5)
C51 C52 C521 126.8(5)
C53 C52 Hf 73.1(3)
C51 C52 Hf 72.7(3)
C521 C52 Hf 128.1(4)
C34 C33 C32 121.7(5)
C363 C362 C361 119.0(5)
C363 C362 C367 119.3(5)
C361 C362 C367 121.7(5)
C365 C366 C361 118.8(5)
C365 C366 C369 119.2(5)
C361 C366 C369 122.0(5)
C43 C42 C41 107.6(5)
C43 C42 Hf 73.1(3)
C41 C42 Hf 72.0(3)
C2 C1 C11 121.8(5)
C2 C1 Hf 96.7(4)
C11 C1 Hf 140.7(4)
C362 C361 C366 119.4(5)
C362 C361 C36 119.3(5)
C366 C361 C36 121.2(5)
C33 C32 C31 120.2(5)
C33 C32 C321 113.7(5)
C31 C32 C321 125.7(5)
C41 C45 C44 108.3(5)
C41 C45 Hf 72.2(3)
C44 C45 Hf 73.8(3)
C45 C41 C42 107.8(5)
C45 C41 Hf 75.1(3)
C42 C41 Hf 74.9(3)
C54 C55 C51 108.8(5)
C54 C55 C551 125.8(5)
C51 C55 C551 124.1(5)
C54 C55 Hf 74.7(3)
C51 C55 Hf 73.1(3)
C551 C55 Hf 128.8(4)
C35 C36 C31 119.8(5)
C35 C36 C361 118.0(5)
C31 C36 C361 122.2(5)
C323 C324 C325 117.5(5)
C323 C324 C328 121.6(6)
C325 C324 C328 120.9(6)
C55 C51 C52 107.7(5)
C55 C51 C511 124.7(5)
C52 C51 C511 127.4(5)
C55 C51 Hf 74.2(3)
C52 C51 Hf 74.5(3)
C511 C51 Hf 121.5(4)
C324 C323 C322 122.6(5)
C364 C363 C362 121.9(6)

loop_
_geom_bond_atom_site_label_1
_geom_bond_atom_site_label_2
_geom_bond_distance
Hf C1 2.187(5)
Hf C41 2.469(5)
Hf C43 2.487(5)
Hf C42 2.506(5)
Hf C45 2.506(5)
Hf C44 2.507(5)
Hf C51 2.512(5)
Hf C53 2.521(5)
Hf C55 2.527(5)
Hf C52 2.536(5)
Hf C54 2.548(5)
Hf C2 2.691(5)
Sb C31 2.204(5)
Sb C2 2.259(5)
C54 C55 1.408(8)
C54 C53 1.423(8)
C54 C541 1.503(7)
C44 C45 1.404(8)
C44 C43 1.412(8)
C53 C52 1.425(8)
C53 C531 1.507(8)
C43 C42 1.391(8)
C321 C326 1.401(7)
C321 C322 1.404(7)
C321 C32 1.504(7)
C325 C326 1.391(7)
C325 C324 1.397(8)
C35 C34 1.367(8)
C35 C36 1.407(7)
C34 C33 1.386(8)
C11 C1 1.514(8)
C365 C364 1.374(8)
C365 C366 1.393(8)
C2 C1 1.334(8)
C2 C21 1.526(7)
C521 C52 1.503(8)
C31 C32 1.412(7)
C31 C36 1.420(7)
C326 C329 1.504(7)
C551 C55 1.507(7)
C322 C323 1.396(8)
C322 C327 1.508(8)
C364 C363 1.385(9)
C364 C368 1.510(8)
C52 C51 1.426(8)
C33 C32 1.388(7)
C362 C363 1.396(8)
C362 C361 1.401(8)
C362 C367 1.523(8)
C366 C361 1.406(8)
C366 C369 1.512(8)
C42 C41 1.419(8)
C361 C36 1.498(8)
C45 C41 1.400(8)
C55 C51 1.419(7)
C324 C323 1.384(8)
C324 C328 1.507(8)
C51 C511 1.504(8)

loop_
_geom_torsion_atom_site_label_1
_geom_torsion_atom_site_label_2
_geom_torsion_atom_site_label_3
_geom_torsion_atom_site_label_4
_geom_torsion
C1 Hf Sb C31 97.0(2)
C41 Hf Sb C31 10.2(3)
C43 Hf Sb C31 -32.3(2)
C42 Hf Sb C31 -34.7(2)
C45 Hf Sb C31 22.2(2)
C44 Hf Sb C31 -1.9(2)
C51 Hf Sb C31 -128.55(19)
C53 Hf Sb C31 174.4(2)
C55 Hf Sb C31 -150.2(2)
C52 Hf Sb C31 -146.3(2)
C54 Hf Sb C31 178.9(2)
C2 Hf Sb C31 98.3(2)
C1 Hf Sb C2 -1.4(2)
C41 Hf Sb C2 -88.1(3)
C43 Hf Sb C2 -130.7(2)
C42 Hf Sb C2 -133.0(2)
C45 Hf Sb C2 -76.1(2)
C44 Hf Sb C2 -100.2(2)
C51 Hf Sb C2 133.13(19)
C53 Hf Sb C2 76.1(2)
C55 Hf Sb C2 111.5(2)
C52 Hf Sb C2 115.4(2)
C54 Hf Sb C2 80.6(2)
C1 Hf C54 C55 149.0(3)
C41 Hf C54 C55 -118.4(3)
C43 Hf C54 C55 -31.6(5)
C42 Hf C54 C55 -74.3(4)
C45 Hf C54 C55 -161.3(4)
C44 Hf C54 C55 63(2)
C51 Hf C54 C55 -37.0(3)
C53 Hf C54 C55 -115.5(5)
C52 Hf C54 C55 -77.9(3)
C2 Hf C54 C55 119.2(3)
C1 Hf C54 C53 -95.6(4)
C41 Hf C54 C53 -3.0(4)
C43 Hf C54 C53 83.9(5)
C42 Hf C54 C53 41.2(4)
C45 Hf C54 C53 -45.8(5)
C44 Hf C54 C53 179(26)
C51 Hf C54 C53 78.5(4)
C55 Hf C54 C53 115.5(5)
C52 Hf C54 C53 37.6(3)
C2 Hf C54 C53 -125.3(3)
C1 Hf C54 C541 27.7(5)
C41 Hf C54 C541 120.3(4)
C43 Hf C54 C541 -152.9(4)
C42 Hf C54 C541 164.5(4)
C45 Hf C54 C541 77.4(6)
C44 Hf C54 C541 -58(2)
C51 Hf C54 C541 -158.3(5)
C53 Hf C54 C541 123.2(6)
C55 Hf C54 C541 -121.3(6)
C52 Hf C54 C541 160.8(5)
C2 Hf C54 C541 -2.0(4)
C1 Hf C44 C45 56.8(4)
C41 Hf C44 C45 -36.7(3)
C43 Hf C44 C45 -114.7(5)
C42 Hf C44 C45 -77.8(4)
C51 Hf C44 C45 -122.0(3)
C53 Hf C44 C45 -39.7(6)
C55 Hf C44 C45 -162.3(3)
C52 Hf C44 C45 -79.9(4)
C54 Hf C44 C45 141.5(18)
C2 Hf C44 C45 86.2(3)
C1 Hf C44 C43 171.5(3)
C41 Hf C44 C43 78.0(4)
C42 Hf C44 C43 36.8(3)
C45 Hf C44 C43 114.7(5)
C51 Hf C44 C43 -7.4(4)
C53 Hf C44 C43 75.0(5)
C55 Hf C44 C43 -47.6(5)
C52 Hf C44 C43 34.8(4)
C54 Hf C44 C43 -103.8(19)
C2 Hf C44 C43 -159.1(3)
C55 C54 C53 C52 -2.2(6)
C541 C54 C53 C52 174.1(5)
Hf C54 C53 C52 -67.3(4)
C55 C54 C53 C531 -175.3(5)
C541 C54 C53 C531 1.0(9)
Hf C54 C53 C531 119.6(6)
C55 C54 C53 Hf 65.1(4)
C541 C54 C53 Hf -118.6(5)
C1 Hf C53 C54 81.1(3)
C41 Hf C53 C54 177.8(3)
C43 Hf C53 C54 -133.8(3)
C42 Hf C53 C54 -148.8(3)
C45 Hf C53 C54 155.7(3)
C44 Hf C53 C54 -179.8(4)
C51 Hf C53 C54 -77.2(3)
C55 Hf C53 C54 -36.6(3)
C52 Hf C53 C54 -114.3(5)
C2 Hf C53 C54 55.9(3)
C1 Hf C53 C52 -164.6(3)
C41 Hf C53 C52 -67.9(3)
C43 Hf C53 C52 -19.5(4)
C42 Hf C53 C52 -34.5(4)
C45 Hf C53 C52 -90.0(4)
C44 Hf C53 C52 -65.5(5)
C51 Hf C53 C52 37.1(3)
C55 Hf C53 C52 77.8(3)
C54 Hf C53 C52 114.3(5)
C2 Hf C53 C52 170.2(3)
C1 Hf C53 C531 -43.8(5)
C41 Hf C53 C531 52.8(5)
C43 Hf C53 C531 101.3(5)
C42 Hf C53 C531 86.3(5)
C45 Hf C53 C531 30.7(5)
C44 Hf C53 C531 55.3(7)
C51 Hf C53 C531 157.9(5)
C55 Hf C53 C531 -161.5(5)
C52 Hf C53 C531 120.8(6)
C54 Hf C53 C531 -124.9(6)
C2 Hf C53 C531 -69.1(5)
C45 C44 C43 C42 -1.2(6)
Hf C44 C43 C42 -67.3(4)
C45 C44 C43 Hf 66.1(4)
C1 Hf C43 C42 103.9(4)
C41 Hf C43 C42 37.3(3)
C45 Hf C43 C42 77.8(4)
C44 Hf C43 C42 115.0(5)
C51 Hf C43 C42 -70.9(4)
C53 Hf C43 C42 -28.1(5)
C55 Hf C43 C42 -93.9(4)
C52 Hf C43 C42 -38.7(4)
C54 Hf C43 C42 -75.3(5)
C2 Hf C43 C42 140.5(3)
C1 Hf C43 C44 -11.0(4)
C41 Hf C43 C44 -77.7(4)
C42 Hf C43 C44 -115.0(5)
C45 Hf C43 C44 -37.1(3)
C51 Hf C43 C44 174.1(3)
C53 Hf C43 C44 -143.0(3)
C55 Hf C43 C44 151.2(3)
C52 Hf C43 C44 -153.6(3)
C54 Hf C43 C44 169.7(3)
C2 Hf C43 C44 25.5(4)
C36 C35 C34 C33 -2.6(8)
C31 Sb C2 C1 -105.5(5)
Hf Sb C2 C1 2.6(4)
C31 Sb C2 C21 85.7(4)
Hf Sb C2 C21 -166.2(4)
C31 Sb C2 Hf -108.07(15)
C41 Hf C2 C1 -47.1(4)
C43 Hf C2 C1 -111.7(4)
C42 Hf C2 C1 -75.5(5)
C45 Hf C2 C1 -65.7(4)
C44 Hf C2 C1 -98.2(4)
C51 Hf C2 C1 112.3(4)
C53 Hf C2 C1 59.8(4)
C55 Hf C2 C1 114.6(4)
C52 Hf C2 C1 67.1(4)
C54 Hf C2 C1 86.5(4)
C1 Hf C2 C21 -78.3(17)
C41 Hf C2 C21 -125.4(17)
C43 Hf C2 C21 170.0(17)
C42 Hf C2 C21 -153.9(16)
C45 Hf C2 C21 -144.0(17)
C44 Hf C2 C21 -176.5(17)
C51 Hf C2 C21 34.0(18)
C53 Hf C2 C21 -18.5(18)
C55 Hf C2 C21 36.3(17)
C52 Hf C2 C21 -11.2(18)
C54 Hf C2 C21 8.2(17)
C1 Hf C2 Sb 177.3(4)
C41 Hf C2 Sb 130.19(17)
C43 Hf C2 Sb 65.6(2)
C42 Hf C2 Sb 101.7(3)
C45 Hf C2 Sb 111.60(16)
C44 Hf C2 Sb 79.14(16)
C51 Hf C2 Sb -70.4(2)
C53 Hf C2 Sb -122.94(16)
C55 Hf C2 Sb -68.14(16)
C52 Hf C2 Sb -115.6(2)
C54 Hf C2 Sb -96.24(16)
C2 Sb C31 C32 -29.4(5)
Hf Sb C31 C32 -96.3(4)
C2 Sb C31 C36 159.5(4)
Hf Sb C31 C36 92.6(4)
C324 C325 C326 C321 0.6(8)
C324 C325 C326 C329 -179.3(5)
C322 C321 C326 C325 -2.2(8)
C32 C321 C326 C325 168.4(5)
C322 C321 C326 C329 177.8(5)
C32 C321 C326 C329 -11.7(8)
C326 C321 C322 C323 1.5(8)
C32 C321 C322 C323 -169.5(5)
C326 C321 C322 C327 -178.4(5)
C32 C321 C322 C327 10.6(7)
C366 C365 C364 C363 -4.6(9)
C366 C365 C364 C368 177.5(5)
C54 C53 C52 C51 2.7(6)
C531 C53 C52 C51 176.1(5)
Hf C53 C52 C51 -65.0(4)
C54 C53 C52 C521 -167.3(5)
C531 C53 C52 C521 6.1(9)
Hf C53 C52 C521 125.1(6)
C54 C53 C52 Hf 67.7(4)
C531 C53 C52 Hf -118.9(5)
C1 Hf C52 C53 17.5(4)
C41 Hf C52 C53 113.3(3)
C43 Hf C52 C53 165.6(3)
C42 Hf C52 C53 145.5(4)
C45 Hf C52 C53 110.2(3)
C44 Hf C52 C53 147.2(3)
C51 Hf C52 C53 -115.2(5)
C55 Hf C52 C53 -77.5(3)
C54 Hf C52 C53 -37.4(3)
C2 Hf C52 C53 -13.4(4)
C1 Hf C52 C51 132.6(3)
C41 Hf C52 C51 -131.6(3)
C43 Hf C52 C51 -79.2(3)
C42 Hf C52 C51 -99.3(3)
C45 Hf C52 C51 -134.6(3)
C44 Hf C52 C51 -97.6(4)
C53 Hf C52 C51 115.2(5)
C55 Hf C52 C51 37.6(3)
C54 Hf C52 C51 77.8(3)
C2 Hf C52 C51 101.8(4)
C1 Hf C52 C521 -103.8(5)
C41 Hf C52 C521 -8.0(5)
C43 Hf C52 C521 44.4(5)
C42 Hf C52 C521 24.2(5)
C45 Hf C52 C521 -11.0(6)
C44 Hf C52 C521 25.9(6)
C51 Hf C52 C521 123.6(7)
C53 Hf C52 C521 -121.2(7)
C55 Hf C52 C521 161.2(6)
C54 Hf C52 C521 -158.6(6)
C2 Hf C52 C521 -134.6(5)
C35 C34 C33 C32 1.0(9)
C364 C365 C366 C361 -0.4(8)
C364 C365 C366 C369 177.3(5)
C44 C43 C42 C41 2.9(6)
Hf C43 C42 C41 -64.2(4)
C44 C43 C42 Hf 67.1(4)
C1 Hf C42 C43 -104.0(4)
C41 Hf C42 C43 -115.6(5)
C45 Hf C42 C43 -77.9(4)
C44 Hf C42 C43 -37.4(3)
C51 Hf C42 C43 108.4(4)
C53 Hf C42 C43 159.4(4)
C55 Hf C42 C43 103.2(4)
C52 Hf C42 C43 141.0(4)
C54 Hf C42 C43 137.9(3)
C2 Hf C42 C43 -65.7(5)
C1 Hf C42 C41 11.5(5)
C43 Hf C42 C41 115.6(5)
C45 Hf C42 C41 37.7(3)
C44 Hf C42 C41 78.1(4)
C51 Hf C42 C41 -136.0(4)
C53 Hf C42 C41 -85.1(4)
C55 Hf C42 C41 -141.2(3)
C52 Hf C42 C41 -103.5(4)
C54 Hf C42 C41 -106.5(4)
C2 Hf C42 C41 49.9(5)
C21 C2 C1 C11 -7.1(8)
Sb C2 C1 C11 -174.9(4)
Hf C2 C1 C11 -171.9(6)
C21 C2 C1 Hf 164.7(4)
Sb C2 C1 Hf -3.0(5)
C41 Hf C1 C2 139.6(3)
C43 Hf C1 C2 90.8(4)
C42 Hf C1 C2 133.3(3)
C45 Hf C1 C2 112.0(4)
C44 Hf C1 C2 84.8(4)
C51 Hf C1 C2 -96.6(4)
C53 Hf C1 C2 -122.1(4)
C55 Hf C1 C2 -72.6(4)
C52 Hf C1 C2 -131.4(3)
C54 Hf C1 C2 -89.6(4)
C41 Hf C1 C11 -51.3(6)
C43 Hf C1 C11 -100.1(6)
C42 Hf C1 C11 -57.6(7)
C45 Hf C1 C11 -78.9(6)
C44 Hf C1 C11 -106.2(6)
C51 Hf C1 C11 72.5(7)
C53 Hf C1 C11 47.0(6)
C55 Hf C1 C11 96.4(6)
C52 Hf C1 C11 37.6(7)
C54 Hf C1 C11 79.5(6)
C2 Hf C1 C11 169.1(8)
C363 C362 C361 C366 -6.9(8)
C367 C362 C361 C366 170.5(5)
C363 C362 C361 C36 175.0(5)
C367 C362 C361 C36 -7.7(8)
C365 C366 C361 C362 6.2(7)
C369 C366 C361 C362 -171.5(5)
C365 C366 C361 C36 -175.7(5)
C369 C366 C361 C36 6.6(8)
C34 C33 C32 C31 3.7(8)
C34 C33 C32 C321 -169.5(5)
C36 C31 C32 C33 -6.6(7)
Sb C31 C32 C33 -177.5(4)
C36 C31 C32 C321 165.8(5)
Sb C31 C32 C321 -5.1(7)
C326 C321 C32 C33 -80.8(6)
C322 C321 C32 C33 90.0(6)
C326 C321 C32 C31 106.4(6)
C322 C321 C32 C31 -82.9(7)
C43 C44 C45 C41 -1.1(6)
Hf C44 C45 C41 64.4(4)
C43 C44 C45 Hf -65.5(4)
C1 Hf C45 C41 121.6(4)
C43 Hf C45 C41 -78.4(4)
C42 Hf C45 C41 -38.2(3)
C44 Hf C45 C41 -115.9(5)
C51 Hf C45 C41 -29.0(5)
C53 Hf C45 C41 43.5(4)
C55 Hf C45 C41 -32.7(12)
C52 Hf C45 C41 5.6(4)
C54 Hf C45 C41 71.4(5)
C2 Hf C45 C41 148.8(3)
C1 Hf C45 C44 -122.4(4)
C41 Hf C45 C44 115.9(5)
C43 Hf C45 C44 37.5(3)
C42 Hf C45 C44 77.7(4)
C51 Hf C45 C44 87.0(4)
C53 Hf C45 C44 159.4(3)
C55 Hf C45 C44 83.3(11)
C52 Hf C45 C44 121.6(3)
C54 Hf C45 C44 -172.7(4)
C2 Hf C45 C44 -95.3(3)
C44 C45 C41 C42 2.9(6)
Hf C45 C41 C42 68.3(4)
C44 C45 C41 Hf -65.4(4)
C43 C42 C41 C45 -3.6(6)
Hf C42 C41 C45 -68.5(4)
C43 C42 C41 Hf 64.9(4)
C1 Hf C41 C45 -57.5(4)
C43 Hf C41 C45 77.2(4)
C42 Hf C41 C45 113.6(5)
C44 Hf C41 C45 36.5(3)
C51 Hf C41 C45 159.8(3)
C53 Hf C41 C45 -144.9(3)
C55 Hf C41 C45 171.8(3)
C52 Hf C41 C45 -175.0(4)
C54 Hf C41 C45 -143.3(3)
C2 Hf C41 C45 -36.2(4)
C1 Hf C41 C42 -171.1(4)
C43 Hf C41 C42 -36.4(3)
C45 Hf C41 C42 -113.6(5)
C44 Hf C41 C42 -77.1(4)
C51 Hf C41 C42 46.2(4)
C53 Hf C41 C42 101.5(4)
C55 Hf C41 C42 58.2(4)
C52 Hf C41 C42 71.4(4)
C54 Hf C41 C42 103.1(4)
C2 Hf C41 C42 -149.8(3)
C53 C54 C55 C51 0.8(6)
C541 C54 C55 C51 -175.6(5)
Hf C54 C55 C51 65.7(4)
C53 C54 C55 C551 168.0(5)
C541 C54 C55 C551 -8.4(9)
Hf C54 C55 C551 -127.1(5)
C53 C54 C55 Hf -64.8(4)
C541 C54 C55 Hf 118.8(5)
C1 Hf C55 C54 -32.9(4)
C41 Hf C55 C54 94.2(4)
C43 Hf C55 C54 161.6(3)
C42 Hf C55 C54 125.2(3)
C45 Hf C55 C54 120.2(10)
C44 Hf C55 C54 -171.3(3)
C51 Hf C55 C54 115.6(5)
C53 Hf C55 C54 37.0(3)
C52 Hf C55 C54 77.8(3)
C2 Hf C55 C54 -61.3(3)
C1 Hf C55 C51 -148.4(3)
C41 Hf C55 C51 -21.4(5)
C43 Hf C55 C51 46.0(4)
C42 Hf C55 C51 9.6(4)
C45 Hf C55 C51 4.6(12)
C44 Hf C55 C51 73.1(4)
C53 Hf C55 C51 -78.6(3)
C52 Hf C55 C51 -37.8(3)
C54 Hf C55 C51 -115.6(5)
C2 Hf C55 C51 -176.8(3)
C1 Hf C55 C551 91.1(5)
C41 Hf C55 C551 -141.9(5)
C43 Hf C55 C551 -74.4(5)
C42 Hf C55 C551 -110.8(5)
C45 Hf C55 C551 -115.8(10)
C44 Hf C55 C551 -47.3(6)
C51 Hf C55 C551 -120.4(6)
C53 Hf C55 C551 161.0(6)
C52 Hf C55 C551 -158.2(6)
C54 Hf C55 C551 124.0(6)
C2 Hf C55 C551 62.7(5)
C34 C35 C36 C31 -0.4(8)
C34 C35 C36 C361 178.6(5)
C32 C31 C36 C35 4.9(7)
Sb C31 C36 C35 176.9(4)
C32 C31 C36 C361 -174.0(5)
Sb C31 C36 C361 -2.1(6)
C362 C361 C36 C35 69.6(7)
C366 C361 C36 C35 -108.5(6)
C362 C361 C36 C31 -111.4(6)
C366 C361 C36 C31 70.5(7)
C326 C325 C324 C323 1.5(8)
C326 C325 C324 C328 -179.0(5)
C54 C55 C51 C52 0.8(6)
C551 C55 C51 C52 -166.6(5)
Hf C55 C51 C52 67.6(4)
C54 C55 C51 C511 175.5(5)
C551 C55 C51 C511 8.0(8)
Hf C55 C51 C511 -117.7(5)
C54 C55 C51 Hf -66.8(4)
C551 C55 C51 Hf 125.8(5)
C53 C52 C51 C55 -2.2(6)
C521 C52 C51 C55 167.5(5)
Hf C52 C51 C55 -67.4(4)
C53 C52 C51 C511 -176.7(5)
C521 C52 C51 C511 -7.0(9)
Hf C52 C51 C511 118.1(6)
C53 C52 C51 Hf 65.2(4)
C521 C52 C51 Hf -125.1(6)
C1 Hf C51 C55 45.0(4)
C41 Hf C51 C55 165.3(3)
C43 Hf C51 C55 -140.7(3)
C42 Hf C51 C55 -171.3(3)
C45 Hf C51 C55 -178.8(3)
C44 Hf C51 C55 -136.7(3)
C53 Hf C51 C55 76.9(3)
C52 Hf C51 C55 113.9(5)
C54 Hf C51 C55 36.5(3)
C2 Hf C51 C55 4.2(4)
C1 Hf C51 C52 -68.9(4)
C41 Hf C51 C52 51.4(3)
C43 Hf C51 C52 105.4(3)
C42 Hf C51 C52 74.8(3)
C45 Hf C51 C52 67.3(4)
C44 Hf C51 C52 109.4(3)
C53 Hf C51 C52 -37.0(3)
C55 Hf C51 C52 -113.9(5)
C54 Hf C51 C52 -77.5(3)
C2 Hf C51 C52 -109.8(3)
C1 Hf C51 C511 166.4(4)
C41 Hf C51 C511 -73.3(5)
C43 Hf C51 C511 -19.3(5)
C42 Hf C51 C511 -49.9(4)
C45 Hf C51 C511 -57.4(5)
C44 Hf C51 C511 -15.3(5)
C53 Hf C51 C511 -161.7(5)
C55 Hf C51 C511 121.4(6)
C52 Hf C51 C511 -124.7(6)
C54 Hf C51 C511 157.9(5)
C2 Hf C51 C511 125.6(4)
C325 C324 C323 C322 -2.2(8)
C328 C324 C323 C322 178.4(5)
C321 C322 C323 C324 0.7(8)
C327 C322 C323 C324 -179.4(5)
C365 C364 C363 C362 3.9(9)
C368 C364 C363 C362 -178.2(6)
C361 C362 C363 C364 1.8(8)
C367 C362 C363 C364 -175.6(5)
